data_2230845
loop_
_publ_author_name
'Gowda, B. Thimme'
'Foro, Sabine'
'Shakuntala, K.'

_publ_section_title
;
 Sodium <i>N</i>-bromo-2-chlorobenzenesulfonamidate sesquihydrate
;
_journal_coeditor_code RZ2602
_journal_issue 7
_journal_name_full 'Acta Crystallographica Section E'
_journal_page_first m870
_journal_paper_doi 10.1107/S160053681102071X
_journal_volume 67
_journal_year 2011
_chemical_formula_iupac 'Na + , C6 H4 Br Cl N O2 S - , 1.5H2 O'
_chemical_formula_moiety 'Na +, C6 H4 Br Cl N O2 S -, 1.5(H2 O)'
_chemical_formula_sum 'C6 H7 Br Cl N Na O3.5 S'
_chemical_formula_weight 319.53
_chemical_name_systematic
;
Sodium <i>N</i>-bromo-2-chlorobenzenesulfonamidate sesquihydrate
;
_space_group_IT_number 15
_symmetry_cell_setting monoclinic
_symmetry_space_group_name_Hall '-C 2yc'
_symmetry_space_group_name_H-M 'C 1 2/c 1'
_atom_sites_solution_hydrogens geom
_atom_sites_solution_primary direct
_atom_sites_solution_secondary difmap
_audit_creation_method SHELXL97
_cell_angle_alpha 90.00
_cell_angle_beta 100.940(10)
_cell_angle_gamma 90.00
_cell_formula_units_Z 8
_cell_length_a 11.200(2)
_cell_length_b 6.7280(10)
_cell_length_c 28.304(3)
_cell_measurement_reflns_used 4107
_cell_measurement_temperature 293(2)
_cell_measurement_theta_max 27.84
_cell_measurement_theta_min 2.93
_cell_volume 2094.0(5)
_computing_cell_refinement 'CrysAlis RED (Oxford Diffraction, 2009)'
_computing_data_collection 'CrysAlis CCD (Oxford Diffraction, 2009)'
_computing_data_reduction 'CrysAlis RED (Oxford Diffraction, 2009)'
_computing_molecular_graphics 'PLATON (Spek, 2009)'
_computing_publication_material 'SHELXL97 (Sheldrick, 2008)'
_computing_structure_refinement 'SHELXL97 (Sheldrick, 2008)'
_computing_structure_solution 'SHELXS97 (Sheldrick, 2008)'
_diffrn_ambient_temperature 293(2)
_diffrn_measured_fraction_theta_full 1.000
_diffrn_measured_fraction_theta_max 1.000
_diffrn_measurement_device_type 'Oxford Diffraction Xcalibur diffractometer with Sapphire CCD area detector'
_diffrn_measurement_method 'rotation method data acquisition using \w'
_diffrn_radiation_monochromator graphite
_diffrn_radiation_source 'fine-focus sealed tube'
_diffrn_radiation_type MoK\a
_diffrn_radiation_wavelength 0.71073
_diffrn_reflns_av_R_equivalents 0.0179
_diffrn_reflns_av_sigmaI/netI 0.0158
_diffrn_reflns_limit_h_max 13
_diffrn_reflns_limit_h_min -13
_diffrn_reflns_limit_k_max 7
_diffrn_reflns_limit_k_min -8
_diffrn_reflns_limit_l_max 35
_diffrn_reflns_limit_l_min -35
_diffrn_reflns_number 7442
_diffrn_reflns_theta_full 26.36
_diffrn_reflns_theta_max 26.36
_diffrn_reflns_theta_min 2.93
_diffrn_standards_decay_% 0
_exptl_absorpt_coefficient_mu 4.406
_exptl_absorpt_correction_T_max 0.5775
_exptl_absorpt_correction_T_min 0.3158
_exptl_absorpt_correction_type multi-scan
_exptl_absorpt_process_details '(CrysAlis RED; Oxford Diffraction, 2009)'
_exptl_crystal_colour yellow
_exptl_crystal_density_diffrn 2.027
_exptl_crystal_density_method 'not measured'
_exptl_crystal_description prism
_exptl_crystal_F_000 1256
_exptl_crystal_size_max 0.34
_exptl_crystal_size_mid 0.30
_exptl_crystal_size_min 0.14
_refine_diff_density_max 2.265
_refine_diff_density_min -1.186
_refine_ls_extinction_method none
_refine_ls_goodness_of_fit_ref 1.251
_refine_ls_hydrogen_treatment mixed
_refine_ls_matrix_type full
_refine_ls_number_parameters 141
_refine_ls_number_reflns 2147
_refine_ls_number_restraints 4
_refine_ls_restrained_S_all 1.249
_refine_ls_R_factor_all 0.0519
_refine_ls_R_factor_gt 0.0485
_refine_ls_shift/su_max 0.001
_refine_ls_shift/su_mean 0.000
_refine_ls_structure_factor_coef Fsqd
_refine_ls_weighting_details 'calc w = 1/[\s^2^(Fo^2^)+(0.0182P)^2^+43.7119P] where P=(Fo^2^+2Fc^2^)/3'
_refine_ls_weighting_scheme calc
_refine_ls_wR_factor_gt 0.1271
_refine_ls_wR_factor_ref 0.1280
_reflns_number_gt 1955
_reflns_number_total 2147
_reflns_threshold_expression I>2\s(I)
_cod_data_source_file rz2602.cif
_cod_data_source_block I
_cod_original_sg_symbol_H-M 'C 2/c'
_cod_database_code 2230845
_cod_database_fobs_code 2230845

loop_
_symmetry_equiv_pos_as_xyz
'x, y, z'
'-x, y, -z+1/2'
'x+1/2, y+1/2, z'
'-x+1/2, y+1/2, -z+1/2'
'-x, -y, -z'
'x, -y, z-1/2'
'-x+1/2, -y+1/2, -z'
'x+1/2, -y+1/2, z-1/2'

loop_
_atom_site_type_symbol
_atom_site_label
_atom_site_fract_x
_atom_site_fract_y
_atom_site_fract_z
_atom_site_U_iso_or_equiv
_atom_site_adp_type
_atom_site_calc_flag
_atom_site_refinement_flags
_atom_site_occupancy
_atom_site_symmetry_multiplicity
_atom_site_disorder_assembly
_atom_site_disorder_group
C C1 0.8143(5) -0.3307(9) 0.6083(2) 0.0205(12) Uani d . 1 1 . .
C C2 0.6903(6) -0.3509(11) 0.5927(2) 0.0311(14) Uani d . 1 1 . .
H H2 0.6375 -0.3101 0.6125 0.037 Uiso calc R 1 1 . .
C C3 0.6437(7) -0.4309(13) 0.5480(3) 0.0433(19) Uani d . 1 1 . .
H H3 0.5600 -0.4409 0.5377 0.052 Uiso calc R 1 1 . .
C C4 0.7209(8) -0.4957(12) 0.5187(3) 0.044(2) Uani d . 1 1 . .
H H4 0.6892 -0.5508 0.4888 0.053 Uiso calc R 1 1 . .
C C5 0.8449(8) -0.4791(11) 0.5336(3) 0.0374(17) Uani d . 1 1 . .
H H5 0.8971 -0.5243 0.5140 0.045 Uiso calc R 1 1 . .
C C6 0.8919(6) -0.3942(9) 0.5782(2) 0.0249(13) Uani d . 1 1 . .
Br Br1 0.88260(6) 0.14784(10) 0.62206(2) 0.0312(2) Uani d . 1 1 . .
N N1 0.9583(5) -0.0535(8) 0.66407(18) 0.0247(11) Uani d . 1 1 . .
Na Na1 1.1437(2) -0.5132(4) 0.73529(9) 0.0303(6) Uani d . 1 1 . .
O O1 0.7549(4) -0.1730(8) 0.68272(16) 0.0324(11) Uani d . 1 1 . .
O O2 0.9370(4) -0.3782(7) 0.69654(15) 0.0286(10) Uani d . 1 1 . .
O O3 1.2055(4) -0.1890(8) 0.70471(17) 0.0335(11) Uani d D 1 1 . .
H H31 1.246(5) -0.241(12) 0.687(2) 0.040 Uiso d D 1 1 . .
H H32 1.1325(19) -0.199(12) 0.695(2) 0.040 Uiso d D 1 1 . .
O O4 1.0000 -0.7830(10) 0.7500 0.0336(16) Uani d SD 1 2 . .
H H41 0.979(7) -0.861(9) 0.728(2) 0.040 Uiso d D 1 1 . .
S S1 0.86584(13) -0.2281(2) 0.66713(5) 0.0198(3) Uani d . 1 1 . .
Cl Cl1 1.04842(16) -0.3824(3) 0.59503(7) 0.0414(5) Uani d . 1 1 . .

loop_
_atom_site_aniso_label
_atom_site_aniso_U_11
_atom_site_aniso_U_22
_atom_site_aniso_U_33
_atom_site_aniso_U_12
_atom_site_aniso_U_13
_atom_site_aniso_U_23
C1 0.023(3) 0.017(3) 0.021(3) 0.001(2) 0.003(2) 0.002(2)
C2 0.026(3) 0.033(4) 0.033(3) 0.004(3) 0.003(3) 0.000(3)
C3 0.030(4) 0.050(5) 0.045(4) -0.004(4) -0.007(3) -0.009(4)
C4 0.056(5) 0.043(5) 0.027(4) -0.005(4) -0.009(3) -0.010(3)
C5 0.055(5) 0.032(4) 0.028(4) -0.001(3) 0.017(3) -0.005(3)
C6 0.030(3) 0.020(3) 0.026(3) 0.000(3) 0.009(3) 0.002(2)
Br1 0.0358(4) 0.0245(3) 0.0342(4) 0.0033(3) 0.0092(3) 0.0072(3)
N1 0.022(3) 0.025(3) 0.025(3) 0.003(2) 0.001(2) 0.002(2)
Na1 0.0299(14) 0.0312(14) 0.0320(14) 0.0047(11) 0.0114(11) -0.0007(11)
O1 0.030(2) 0.040(3) 0.030(2) 0.001(2) 0.0131(19) -0.006(2)
O2 0.033(2) 0.028(2) 0.023(2) 0.002(2) 0.0021(18) 0.0075(19)
O3 0.027(2) 0.039(3) 0.034(3) 0.002(2) 0.006(2) -0.003(2)
O4 0.044(4) 0.024(4) 0.030(4) 0.000 0.000(3) 0.000
S1 0.0209(7) 0.0215(7) 0.0170(7) 0.0005(6) 0.0038(5) 0.0002(6)
Cl1 0.0280(8) 0.0478(11) 0.0522(11) 0.0018(8) 0.0174(8) -0.0107(9)

loop_
_atom_type_symbol
_atom_type_description
_atom_type_scat_dispersion_real
_atom_type_scat_dispersion_imag
_atom_type_scat_source
C C 0.0033 0.0016 'International Tables Vol C Tables 4.2.6.8 and 6.1.1.4'
H H 0.0000 0.0000 'International Tables Vol C Tables 4.2.6.8 and 6.1.1.4'
Br Br -0.2901 2.4595 'International Tables Vol C Tables 4.2.6.8 and 6.1.1.4'
N N 0.0061 0.0033 'International Tables Vol C Tables 4.2.6.8 and 6.1.1.4'
Na Na 0.0362 0.0249 'International Tables Vol C Tables 4.2.6.8 and 6.1.1.4'
O O 0.0106 0.0060 'International Tables Vol C Tables 4.2.6.8 and 6.1.1.4'
S S 0.1246 0.1234 'International Tables Vol C Tables 4.2.6.8 and 6.1.1.4'
Cl Cl 0.1484 0.1585 'International Tables Vol C Tables 4.2.6.8 and 6.1.1.4'

loop_
_geom_angle_atom_site_label_1
_geom_angle_atom_site_label_2
_geom_angle_atom_site_label_3
_geom_angle_site_symmetry_1
_geom_angle_site_symmetry_3
_geom_angle
_geom_angle_publ_flag
C2 C1 C6 . . 118.6(6) ?
C2 C1 S1 . . 117.5(5) ?
C6 C1 S1 . . 123.9(5) ?
C1 C2 C3 . . 120.9(6) ?
C1 C2 H2 . . 119.6 ?
C3 C2 H2 . . 119.6 ?
C4 C3 C2 . . 120.2(7) ?
C4 C3 H3 . . 119.9 ?
C2 C3 H3 . . 119.9 ?
C5 C4 C3 . . 120.1(7) ?
C5 C4 H4 . . 120.0 ?
C3 C4 H4 . . 120.0 ?
C4 C5 C6 . . 119.7(7) ?
C4 C5 H5 . . 120.2 ?
C6 C5 H5 . . 120.2 ?
C1 C6 C5 . . 120.5(6) ?
C1 C6 Cl1 . . 122.4(5) ?
C5 C6 Cl1 . . 117.1(5) ?
S1 N1 Br1 . . 110.3(3) ?
O1 Na1 O2 3_545 2_756 167.5(2) ?
O1 Na1 O3 3_545 4_746 80.89(18) ?
O2 Na1 O3 2_756 4_746 86.70(18) ?
O1 Na1 O3 3_545 . 88.03(19) ?
O2 Na1 O3 2_756 . 96.71(18) ?
O3 Na1 O3 4_746 . 117.45(15) ?
O1 Na1 O4 3_545 . 101.87(19) ?
O2 Na1 O4 2_756 . 78.11(16) ?
O3 Na1 O4 4_746 . 85.18(16) ?
O3 Na1 O4 . . 156.70(19) ?
O1 Na1 O2 3_545 . 115.86(19) ?
O2 Na1 O2 2_756 . 76.42(19) ?
O3 Na1 O2 4_746 . 157.31(19) ?
O3 Na1 O2 . . 80.02(17) ?
O4 Na1 O2 . . 76.68(15) ?
O1 Na1 S1 3_545 2_756 150.64(16) ?
O2 Na1 S1 2_756 2_756 22.28(11) ?
O3 Na1 S1 4_746 2_756 80.37(14) ?
O3 Na1 S1 . 2_756 80.85(13) ?
O4 Na1 S1 . 2_756 98.86(11) ?
O2 Na1 S1 . 2_756 88.99(13) ?
O1 Na1 H32 3_545 . 94.9(14) ?
O2 Na1 H32 2_756 . 93.2(15) ?
O3 Na1 H32 4_746 . 136.1(7) ?
O3 Na1 H32 . . 19.0(5) ?
O4 Na1 H32 . . 137.7(5) ?
O2 Na1 H32 . . 61.1(5) ?
S1 Na1 H32 2_756 . 83.3(15) ?
S1 O1 Na1 . 3_455 153.3(3) ?
S1 O2 Na1 . 2_756 117.7(3) ?
S1 O2 Na1 . . 149.0(3) ?
Na1 O2 Na1 2_756 . 88.25(17) ?
Na1 O3 Na1 4_756 . 112.4(2) ?
Na1 O3 H31 4_756 . 104(5) ?
Na1 O3 H31 . . 94(6) ?
Na1 O3 H32 4_756 . 142(5) ?
Na1 O3 H32 . . 74(6) ?
H31 O3 H32 . . 112(4) ?
Na1 O4 Na1 . 2_756 87.5(3) ?
Na1 O4 H41 . . 116(6) ?
Na1 O4 H41 2_756 . 119(6) ?
O1 S1 O2 . . 114.5(3) ?
O1 S1 N1 . . 115.9(3) ?
O2 S1 N1 . . 104.8(3) ?
O1 S1 C1 . . 103.8(3) ?
O2 S1 C1 . . 108.1(3) ?
N1 S1 C1 . . 109.5(3) ?
O1 S1 Na1 . 2_756 74.5(2) ?
N1 S1 Na1 . 2_756 126.1(2) ?
C1 S1 Na1 . 2_756 119.0(2) ?

loop_
_geom_bond_atom_site_label_1
_geom_bond_atom_site_label_2
_geom_bond_site_symmetry_2
_geom_bond_distance
_geom_bond_publ_flag
C1 C2 . 1.382(9) ?
C1 C6 . 1.393(8) ?
C1 S1 . 1.793(6) ?
C2 C3 . 1.383(10) ?
C2 H2 . 0.9300 ?
C3 C4 . 1.378(12) ?
C3 H3 . 0.9300 ?
C4 C5 . 1.378(11) ?
C4 H4 . 0.9300 ?
C5 C6 . 1.396(9) ?
C5 H5 . 0.9300 ?
C6 Cl1 . 1.729(7) ?
Br1 N1 . 1.893(5) ?
N1 S1 . 1.579(6) ?
Na1 O1 3_545 2.371(5) ?
Na1 O2 2_756 2.455(5) ?
Na1 O3 4_746 2.459(5) ?
Na1 O3 . 2.493(6) ?
Na1 O4 . 2.512(6) ?
Na1 O2 . 2.534(5) ?
Na1 S1 2_756 3.381(3) ?
Na1 H32 . 2.40(9) ?
O1 S1 . 1.444(5) ?
O1 Na1 3_455 2.371(5) ?
O2 S1 . 1.448(5) ?
O2 Na1 2_756 2.455(5) ?
O3 Na1 4_756 2.459(5) ?
O3 H31 . 0.82(2) ?
O3 H32 . 0.81(2) ?
O4 Na1 2_756 2.512(6) ?
O4 H41 . 0.82(2) ?
S1 Na1 2_756 3.381(3) ?

loop_
_geom_hbond_atom_site_label_D
_geom_hbond_atom_site_label_H
_geom_hbond_atom_site_label_A
_geom_hbond_site_symmetry_A
_geom_hbond_distance_DH
_geom_hbond_distance_HA
_geom_hbond_distance_DA
_geom_hbond_angle_DHA
O3 H31 Br1 3_545 0.82(2) 2.70(2) 3.518(5) 171(8)
O3 H32 N1 . 0.81(2) 2.21(5) 2.934(7) 149(8)
O3 H32 O2 . 0.81(2) 2.51(5) 3.232(7) 148(8)
O4 H41 N1 1_545 0.82(2) 2.20(3) 3.002(7) 168(8)

loop_
_geom_torsion_atom_site_label_1
_geom_torsion_atom_site_label_2
_geom_torsion_atom_site_label_3
_geom_torsion_atom_site_label_4
_geom_torsion_site_symmetry_1
_geom_torsion_site_symmetry_2
_geom_torsion_site_symmetry_3
_geom_torsion_site_symmetry_4
_geom_torsion
_geom_torsion_publ_flag
C6 C1 C2 C3 . . . . -0.5(10) ?
S1 C1 C2 C3 . . . . -179.3(6) ?
C1 C2 C3 C4 . . . . 1.4(12) ?
C2 C3 C4 C5 . . . . -0.7(13) ?
C3 C4 C5 C6 . . . . -0.8(12) ?
C2 C1 C6 C5 . . . . -1.0(10) ?
S1 C1 C6 C5 . . . . 177.7(5) ?
C2 C1 C6 Cl1 . . . . -178.1(5) ?
S1 C1 C6 Cl1 . . . . 0.6(8) ?
C4 C5 C6 C1 . . . . 1.6(11) ?
C4 C5 C6 Cl1 . . . . 178.9(6) ?
O1 Na1 O2 S1 3_545 . . . -74.9(6) ?
O2 Na1 O2 S1 2_756 . . . 107.4(5) ?
O3 Na1 O2 S1 4_746 . . . 150.4(5) ?
O3 Na1 O2 S1 . . . . 8.0(6) ?
O4 Na1 O2 S1 . . . . -171.8(6) ?
S1 Na1 O2 S1 2_756 . . . 88.9(6) ?
O1 Na1 O2 Na1 3_545 . . 2_756 136.66(17) ?
O2 Na1 O2 Na1 2_756 . . 2_756 -41.0(2) ?
O3 Na1 O2 Na1 4_746 . . 2_756 2.0(6) ?
O3 Na1 O2 Na1 . . . 2_756 -140.47(18) ?
O4 Na1 O2 Na1 . . . 2_756 39.77(14) ?
S1 Na1 O2 Na1 2_756 . . 2_756 -59.58(15) ?
O1 Na1 O3 Na1 3_545 . . 4_756 -108.3(2) ?
O2 Na1 O3 Na1 2_756 . . 4_756 60.1(2) ?
O3 Na1 O3 Na1 4_746 . . 4_756 -29.7(2) ?
O4 Na1 O3 Na1 . . . 4_756 135.6(4) ?
O2 Na1 O3 Na1 . . . 4_756 135.0(2) ?
S1 Na1 O3 Na1 2_756 . . 4_756 44.40(17) ?
O1 Na1 O4 Na1 3_545 . . 2_756 -152.81(18) ?
O2 Na1 O4 Na1 2_756 . . 2_756 39.93(12) ?
O3 Na1 O4 Na1 4_746 . . 2_756 127.57(16) ?
O3 Na1 O4 Na1 . . . 2_756 -39.3(4) ?
O2 Na1 O4 Na1 . . . 2_756 -38.72(11) ?
S1 Na1 O4 Na1 2_756 . . 2_756 48.11(6) ?
Na1 O1 S1 O2 3_455 . . . 73.2(8) ?
Na1 O1 S1 N1 3_455 . . . -49.0(8) ?
Na1 O1 S1 C1 3_455 . . . -169.1(7) ?
Na1 O1 S1 Na1 3_455 . . 2_756 74.1(7) ?
Na1 O2 S1 O1 2_756 . . . 1.2(4) ?
Na1 O2 S1 O1 . . . . -142.6(5) ?
Na1 O2 S1 N1 2_756 . . . 129.4(3) ?
Na1 O2 S1 N1 . . . . -14.4(6) ?
Na1 O2 S1 C1 2_756 . . . -113.9(3) ?
Na1 O2 S1 C1 . . . . 102.3(6) ?
Na1 O2 S1 Na1 . . . 2_756 -143.8(7) ?
Br1 N1 S1 O1 . . . . -57.6(4) ?
Br1 N1 S1 O2 . . . . 175.1(3) ?
Br1 N1 S1 C1 . . . . 59.4(4) ?
Br1 N1 S1 Na1 . . . 2_756 -146.92(16) ?
C2 C1 S1 O1 . . . . -5.0(6) ?
C6 C1 S1 O1 . . . . 176.3(5) ?
C2 C1 S1 O2 . . . . 117.0(5) ?
C6 C1 S1 O2 . . . . -61.7(6) ?
C2 C1 S1 N1 . . . . -129.4(5) ?
C6 C1 S1 N1 . . . . 51.9(6) ?
C2 C1 S1 Na1 . . . 2_756 74.7(5) ?
C6 C1 S1 Na1 . . . 2_756 -103.9(5) ?
